data_4085612
loop_
_publ_author_name
'Obora, Yasushi'
'Liu, Yun Kui'
'Jiang, Li Hong'
'Takenaka, Kazuhiro'
'Tokunaga, Makoto'
'Tsuji, Yasushi'

_publ_section_title
;
 Iridium(I) and Rhodium(I) Cationic Complexes with
 Triphosphinocalix[6]arene Ligands: Dynamic Motion with Size-Selective
 Molecular Encapsulation
;
_journal_issue 1
_journal_name_full Organometallics
_journal_page_first 4
_journal_page_last 6
_journal_paper_doi 10.1021/om049227j
_journal_volume 24
_journal_year 2005
_chemical_formula_moiety 'C108 H123 O6 P3'
_chemical_formula_sum 'C108 H123 O6 P3'
_chemical_formula_weight 1610.08
_space_group_IT_number 14
_symmetry_cell_setting monoclinic
_symmetry_Int_Tables_number 14
_symmetry_space_group_name_Hall '-P 2yn'
_symmetry_space_group_name_H-M 'P 1 21/n 1'
_audit_creation_date 2000-11-30
_audit_creation_method 'by CrystalStructure v1.00'
_cell_angle_alpha 90
_cell_angle_beta 98.6988(5)
_cell_angle_gamma 90
_cell_formula_units_Z 4
_cell_length_a 14.7596(3)
_cell_length_b 33.0204(5)
_cell_length_c 19.5277(4)
_cell_measurement_reflns_used 65791
_cell_measurement_temperature 113.1
_cell_measurement_theta_max 27.5
_cell_measurement_theta_min 1.6
_cell_volume 9407.7(3)
_computing_cell_refinement PROCESS-AUTO
_computing_data_collection PROCESS-AUTO
_computing_data_reduction CrystalStructure
_computing_publication_material 'CrystalStructure Ver. 1.00'
_computing_structure_refinement CRYSTALS
_computing_structure_solution SIR92
_diffrn_detector_area_resol_mean 10.00
_diffrn_measured_fraction_theta_full 0.9715
_diffrn_measured_fraction_theta_max 0.9715
_diffrn_measurement_device_type 'Rigaku RAXIS-RAPID'
_diffrn_measurement_method \w
_diffrn_radiation_type 'Mo K\a'
_diffrn_radiation_wavelength 0.7107
_diffrn_reflns_av_R_equivalents 0.060
_diffrn_reflns_limit_h_max 19
_diffrn_reflns_limit_h_min 0
_diffrn_reflns_limit_k_max 42
_diffrn_reflns_limit_k_min 0
_diffrn_reflns_limit_l_max 25
_diffrn_reflns_limit_l_min -25
_diffrn_reflns_number 85314
_diffrn_reflns_theta_full 27.48
_diffrn_reflns_theta_max 27.48
_exptl_absorpt_coefficient_mu 0.117
_exptl_absorpt_correction_T_max 0.983
_exptl_absorpt_correction_T_min 0.918
_exptl_absorpt_correction_type multi-scan
_exptl_absorpt_process_details
;
Higashi, T. (1995). Program for Absorption Correction.
Rigaku Corporation, Tokyo, Japan.
;
_exptl_crystal_colour colorless
_exptl_crystal_density_diffrn 1.137
_exptl_crystal_density_method 'not measured'
_exptl_crystal_description block
_exptl_crystal_size_max 0.40
_exptl_crystal_size_mid 0.20
_exptl_crystal_size_min 0.15
_refine_diff_density_max 0.47
_refine_diff_density_min -0.42
_refine_ls_extinction_method none
_refine_ls_goodness_of_fit_ref 1.425
_refine_ls_number_parameters 1054
_refine_ls_number_reflns 7879
_refine_ls_R_factor_gt 0.0520
_refine_ls_shift/su_max 0.0030
_refine_ls_structure_factor_coef F
_refine_ls_weighting_details 'w = 1/[0.001Fo^2^ + 1.000\s^2^(Fo)]'
_refine_ls_weighting_scheme calc
_refine_ls_wR_factor_ref 0.0600
_reflns_number_gt 7879
_reflns_threshold_expression F^2^>2.0\s(F^2^)
_cod_data_source_file Organometallics_2005_4.cif
_cod_data_source_block '_1a'
_cod_original_sg_symbol_H-M 'P 21/n'
_cod_database_code 4085612

loop_
_symmetry_equiv_pos_as_xyz
'   +x,   +y,   +z'
1/2-x,1/2+y,1/2-z
'   -x,   -y,   -z'
1/2+x,1/2-y,1/2+z

loop_
_atom_site_label
_atom_site_type_symbol
_atom_site_fract_x
_atom_site_fract_y
_atom_site_fract_z
_atom_site_U_iso_or_equiv
_atom_site_adp_type
_atom_site_occupancy
_atom_site_symmetry_multiplicity
_atom_site_calc_flag
P(1) P 0.53012(9) 0.23916(4) 0.40297(7) 0.0241(4) Uani 1.00 1 d
P(2) P 0.50229(9) 0.56736(4) 0.32252(7) 0.0250(4) Uani 1.00 1 d
P(3) P 0.94385(8) 0.42450(4) 0.52703(7) 0.0221(4) Uani 1.00 1 d
O(1) O 0.6198(2) 0.27849(9) 0.3071(2) 0.0208(9) Uani 1.00 1 d
O(2) O 0.5386(2) 0.4019(1) 0.2285(2) 0.045(1) Uani 1.00 1 d
O(3) O 0.5782(2) 0.51551(9) 0.2384(2) 0.024(1) Uani 1.00 1 d
O(4) O 0.8539(2) 0.48500(9) 0.3133(2) 0.030(1) Uani 1.00 1 d
O(5) O 1.0456(2) 0.40992(9) 0.4291(2) 0.0207(9) Uani 1.00 1 d
O(6) O 0.8803(2) 0.3150(1) 0.3605(2) 0.029(1) Uani 1.00 1 d
C(1) C 0.4555(3) 0.2839(1) 0.3928(3) 0.027(2) Uani 1.00 1 d
C(2) C 0.4622(3) 0.3157(2) 0.4400(3) 0.039(2) Uani 1.00 1 d
C(3) C 0.3980(4) 0.3474(2) 0.4311(4) 0.049(2) Uani 1.00 1 d
C(4) C 0.3284(4) 0.3469(2) 0.3756(4) 0.051(2) Uani 1.00 1 d
C(5) C 0.3209(4) 0.3156(2) 0.3291(3) 0.044(2) Uani 1.00 1 d
C(6) C 0.3832(3) 0.2840(2) 0.3380(3) 0.035(2) Uani 1.00 1 d
C(7) C 0.6263(3) 0.2549(1) 0.4682(3) 0.022(1) Uani 1.00 1 d
C(8) C 0.6782(3) 0.2896(1) 0.4642(3) 0.028(1) Uani 1.00 1 d
C(9) C 0.7479(4) 0.2998(2) 0.5169(3) 0.037(2) Uani 1.00 1 d
C(10) C 0.7682(4) 0.2742(2) 0.5738(3) 0.046(2) Uani 1.00 1 d
C(11) C 0.7179(4) 0.2398(2) 0.5783(3) 0.048(2) Uani 1.00 1 d
C(12) C 0.6468(4) 0.2299(1) 0.5258(3) 0.034(2) Uani 1.00 1 d
C(13) C 0.5783(3) 0.2407(1) 0.3218(3) 0.023(1) Uani 1.00 1 d
C(14) C 0.6511(3) 0.2793(1) 0.2433(3) 0.019(1) Uani 1.00 1 d
C(15) C 0.5978(3) 0.2986(1) 0.1873(3) 0.024(1) Uani 1.00 1 d
C(16) C 0.6296(3) 0.2993(1) 0.1239(3) 0.027(2) Uani 1.00 1 d
C(17) C 0.7121(3) 0.2813(1) 0.1141(3) 0.021(1) Uani 1.00 1 d
C(18) C 0.7646(3) 0.2638(1) 0.1719(3) 0.021(1) Uani 1.00 1 d
C(19) C 0.7358(3) 0.2626(1) 0.2364(2) 0.018(1) Uani 1.00 1 d
C(20) C 0.7451(3) 0.2798(1) 0.0434(3) 0.028(2) Uani 1.00 1 d
C(21) C 0.8387(4) 0.2999(2) 0.0484(3) 0.053(2) Uani 1.00 1 d
C(22) C 0.7556(4) 0.2354(2) 0.0230(3) 0.053(2) Uani 1.00 1 d
C(23) C 0.6783(4) 0.3004(2) -0.0126(3) 0.061(2) Uani 1.00 1 d
C(24) C 0.5063(3) 0.3171(2) 0.1990(3) 0.038(2) Uani 1.00 1 d
C(25) C 0.4868(4) 0.4083(2) 0.2838(3) 0.064(2) Uani 1.00 1 d
C(26) C 0.4862(3) 0.3914(2) 0.1661(3) 0.026(1) Uani 1.00 1 d
C(27) C 0.4712(3) 0.3506(1) 0.1489(3) 0.024(1) Uani 1.00 1 d
C(28) C 0.4250(3) 0.3412(1) 0.0832(3) 0.023(1) Uani 1.00 1 d
C(29) C 0.3943(3) 0.3706(1) 0.0345(3) 0.020(1) Uani 1.00 1 d
C(30) C 0.4073(3) 0.4107(1) 0.0552(3) 0.023(1) Uani 1.00 1 d
C(31) C 0.4528(3) 0.4220(1) 0.1199(3) 0.025(1) Uani 1.00 1 d
C(32) C 0.3511(3) 0.3599(2) -0.0393(3) 0.032(2) Uani 1.00 1 d
C(33) C 0.4040(4) 0.3802(2) -0.0907(3) 0.054(2) Uani 1.00 1 d
C(34) C 0.3536(5) 0.3144(2) -0.0521(3) 0.061(2) Uani 1.00 1 d
C(35) C 0.2512(4) 0.3740(2) -0.0527(3) 0.048(2) Uani 1.00 1 d
C(36) C 0.4688(3) 0.4662(2) 0.1384(3) 0.038(2) Uani 1.00 1 d
C(37) C 0.6105(3) 0.5598(1) 0.3810(3) 0.027(1) Uani 1.00 1 d
C(38) C 0.6524(4) 0.5937(2) 0.4118(3) 0.041(2) Uani 1.00 1 d
C(39) C 0.7364(4) 0.5914(2) 0.4546(3) 0.049(2) Uani 1.00 1 d
C(40) C 0.7799(4) 0.5547(2) 0.4656(3) 0.052(2) Uani 1.00 1 d
C(41) C 0.7392(4) 0.5202(2) 0.4353(3) 0.042(2) Uani 1.00 1 d
C(42) C 0.6552(3) 0.5228(2) 0.3927(3) 0.033(2) Uani 1.00 1 d
C(43) C 0.4313(3) 0.5240(1) 0.3362(3) 0.026(1) Uani 1.00 1 d
C(44) C 0.4390(3) 0.5033(2) 0.3990(3) 0.034(2) Uani 1.00 1 d
C(45) C 0.3760(4) 0.4738(2) 0.4106(3) 0.042(2) Uani 1.00 1 d
C(46) C 0.3039(4) 0.4646(2) 0.3590(4) 0.045(2) Uani 1.00 1 d
C(47) C 0.2955(3) 0.4849(2) 0.2963(3) 0.041(2) Uani 1.00 1 d
C(48) C 0.3581(3) 0.5140(2) 0.2859(3) 0.035(2) Uani 1.00 1 d
C(49) C 0.5372(3) 0.5545(1) 0.2380(3) 0.024(1) Uani 1.00 1 d
C(50) C 0.6143(3) 0.5056(1) 0.1784(3) 0.022(1) Uani 1.00 1 d
C(51) C 0.7019(3) 0.5190(1) 0.1713(3) 0.022(1) Uani 1.00 1 d
C(52) C 0.7396(3) 0.5052(1) 0.1141(3) 0.024(1) Uani 1.00 1 d
C(53) C 0.6937(3) 0.4784(1) 0.0654(3) 0.022(1) Uani 1.00 1 d
C(54) C 0.6061(3) 0.4672(1) 0.0745(3) 0.028(2) Uani 1.00 1 d
C(55) C 0.5650(3) 0.4801(1) 0.1301(3) 0.025(1) Uani 1.00 1 d
C(56) C 0.7422(3) 0.4597(1) 0.0092(3) 0.027(1) Uani 1.00 1 d
C(57) C 0.7874(4) 0.4925(2) -0.0297(3) 0.043(2) Uani 1.00 1 d
C(58) C 0.8172(4) 0.4315(2) 0.0464(3) 0.047(2) Uani 1.00 1 d
C(59) C 0.6775(4) 0.4348(2) -0.0428(3) 0.045(2) Uani 1.00 1 d
C(60) C 0.7554(3) 0.5457(1) 0.2262(3) 0.026(1) Uani 1.00 1 d
C(61) C 0.8187(4) 0.4508(2) 0.2717(3) 0.038(2) Uani 1.00 1 d
C(62) C 0.9044(3) 0.5120(1) 0.2797(3) 0.021(1) Uani 1.00 1 d
C(63) C 0.8592(3) 0.5417(1) 0.2359(3) 0.021(1) Uani 1.00 1 d
C(64) C 0.9113(3) 0.5688(1) 0.2046(2) 0.022(1) Uani 1.00 1 d
C(65) C 1.0068(3) 0.5682(1) 0.2157(2) 0.019(1) Uani 1.00 1 d
C(66) C 1.0493(3) 0.5392(1) 0.2622(3) 0.022(1) Uani 1.00 1 d
C(67) C 0.9992(3) 0.5112(1) 0.2951(2) 0.019(1) Uani 1.00 1 d
C(68) C 1.0606(3) 0.6000(1) 0.1806(3) 0.024(1) Uani 1.00 1 d
C(69) C 1.0470(4) 0.6418(1) 0.2117(3) 0.036(2) Uani 1.00 1 d
C(70) C 1.1638(3) 0.5912(1) 0.1921(3) 0.031(2) Uani 1.00 1 d
C(71) C 1.0267(4) 0.6010(2) 0.1025(3) 0.040(2) Uani 1.00 1 d
C(72) C 1.0480(3) 0.4818(1) 0.3470(3) 0.021(1) Uani 1.00 1 d
C(73) C 1.0005(3) 0.3804(1) 0.5716(3) 0.023(1) Uani 1.00 1 d
C(74) C 1.0691(4) 0.3872(2) 0.6273(3) 0.034(2) Uani 1.00 1 d
C(75) C 1.1156(4) 0.3547(2) 0.6612(3) 0.047(2) Uani 1.00 1 d
C(76) C 1.0939(4) 0.3161(2) 0.6416(3) 0.045(2) Uani 1.00 1 d
C(77) C 1.0250(4) 0.3086(2) 0.5862(3) 0.042(2) Uani 1.00 1 d
C(78) C 0.9792(3) 0.3404(1) 0.5516(3) 0.032(2) Uani 1.00 1 d
C(79) C 0.8233(3) 0.4124(1) 0.5290(3) 0.024(1) Uani 1.00 1 d
C(80) C 0.7552(4) 0.4108(2) 0.4707(3) 0.036(2) Uani 1.00 1 d
C(81) C 0.6638(3) 0.4039(2) 0.4780(3) 0.044(2) Uani 1.00 1 d
C(82) C 0.6394(3) 0.3986(2) 0.5419(3) 0.036(2) Uani 1.00 1 d
C(83) C 0.7057(3) 0.3998(1) 0.6001(3) 0.032(2) Uani 1.00 1 d
C(84) C 0.7956(3) 0.4064(1) 0.5939(3) 0.027(1) Uani 1.00 1 d
C(85) C 0.9501(3) 0.4100(1) 0.4364(3) 0.022(1) Uani 1.00 1 d
C(86) C 1.0587(3) 0.4055(1) 0.3600(2) 0.019(1) Uani 1.00 1 d
C(87) C 1.0727(3) 0.3664(1) 0.3349(2) 0.017(1) Uani 1.00 1 d
C(88) C 1.0884(3) 0.3631(1) 0.2668(3) 0.018(1) Uani 1.00 1 d
C(89) C 1.0906(3) 0.3965(1) 0.2229(3) 0.021(1) Uani 1.00 1 d
C(90) C 1.0747(3) 0.4343(1) 0.2498(3) 0.019(1) Uani 1.00 1 d
C(91) C 1.0588(3) 0.4396(1) 0.3181(3) 0.019(1) Uani 1.00 1 d
C(92) C 1.1100(3) 0.3902(1) 0.1489(3) 0.025(1) Uani 1.00 1 d
C(93) C 1.2043(4) 0.3714(2) 0.1520(3) 0.044(2) Uani 1.00 1 d
C(94) C 1.1087(4) 0.4300(2) 0.1093(3) 0.041(2) Uani 1.00 1 d
C(95) C 1.0374(4) 0.3626(2) 0.1095(3) 0.036(2) Uani 1.00 1 d
C(96) C 1.0740(3) 0.3294(1) 0.3813(3) 0.021(1) Uani 1.00 1 d
C(97) C 0.8395(3) 0.3433(1) 0.3088(3) 0.036(2) Uani 1.00 1 d
C(98) C 0.9358(3) 0.2864(1) 0.3349(3) 0.020(1) Uani 1.00 1 d
C(99) C 0.8964(3) 0.2512(1) 0.3040(2) 0.019(1) Uani 1.00 1 d
C(100) C 0.9529(3) 0.2228(1) 0.2796(3) 0.022(1) Uani 1.00 1 d
C(101) C 1.0473(3) 0.2279(1) 0.2852(2) 0.020(1) Uani 1.00 1 d
C(102) C 1.0844(3) 0.2625(1) 0.3194(2) 0.020(1) Uani 1.00 1 d
C(103) C 1.0299(3) 0.2923(1) 0.3448(3) 0.020(1) Uani 1.00 1 d
C(104) C 1.1051(3) 0.1961(1) 0.2552(3) 0.026(1) Uani 1.00 1 d
C(105) C 1.0977(3) 0.1554(1) 0.2927(3) 0.032(2) Uani 1.00 1 d
C(106) C 1.0692(4) 0.1910(2) 0.1771(3) 0.036(2) Uani 1.00 1 d
C(107) C 1.2066(3) 0.2077(1) 0.2631(3) 0.033(2) Uani 1.00 1 d
C(108) C 0.7947(3) 0.2435(1) 0.2983(3) 0.024(1) Uani 1.00 1 d
H(1) H 0.5114 0.3164 0.4788 0.0493 Uiso 1.00 1 d
H(2) H 0.4038 0.3700 0.4637 0.0622 Uiso 1.00 1 d
H(3) H 0.2841 0.3691 0.3700 0.0603 Uiso 1.00 1 d
H(4) H 0.2707 0.3154 0.2903 0.0575 Uiso 1.00 1 d
H(5) H 0.3771 0.2614 0.3055 0.0463 Uiso 1.00 1 d
H(6) H 0.6647 0.3073 0.4240 0.0358 Uiso 1.00 1 d
H(7) H 0.7823 0.3247 0.5136 0.0472 Uiso 1.00 1 d
H(8) H 0.8194 0.2812 0.6096 0.0567 Uiso 1.00 1 d
H(9) H 0.7324 0.2224 0.6185 0.0597 Uiso 1.00 1 d
H(10) H 0.6105 0.2053 0.5287 0.0458 Uiso 1.00 1 d
H(11) H 0.6233 0.2196 0.3224 0.0321 Uiso 1.00 1 d
H(12) H 0.5299 0.2348 0.2838 0.0321 Uiso 1.00 1 d
H(13) H 0.5919 0.3123 0.0847 0.0346 Uiso 1.00 1 d
H(14) H 0.8231 0.2521 0.1666 0.0261 Uiso 1.00 1 d
H(15) H 0.8768 0.2927 0.0911 0.0612 Uiso 1.00 1 d
H(16) H 0.8695 0.2921 0.0110 0.0612 Uiso 1.00 1 d
H(17) H 0.8327 0.3289 0.0476 0.0612 Uiso 1.00 1 d
H(18) H 0.7408 0.2173 0.0586 0.0648 Uiso 1.00 1 d
H(19) H 0.7128 0.2289 -0.0187 0.0648 Uiso 1.00 1 d
H(20) H 0.8153 0.2292 0.0141 0.0648 Uiso 1.00 1 d
H(21) H 0.7039 0.3239 -0.0305 0.0733 Uiso 1.00 1 d
H(22) H 0.6608 0.2820 -0.0515 0.0733 Uiso 1.00 1 d
H(23) H 0.6230 0.3079 0.0041 0.0733 Uiso 1.00 1 d
H(24) H 0.4607 0.2961 0.1958 0.0485 Uiso 1.00 1 d
H(25) H 0.5130 0.3279 0.2452 0.0485 Uiso 1.00 1 d
H(26) H 0.5063 0.4331 0.3083 0.0769 Uiso 1.00 1 d
H(27) H 0.4227 0.4114 0.2661 0.0769 Uiso 1.00 1 d
H(28) H 0.4941 0.3868 0.3160 0.0769 Uiso 1.00 1 d
H(29) H 0.4136 0.3131 0.0711 0.0314 Uiso 1.00 1 d
H(30) H 0.3840 0.4320 0.0229 0.0287 Uiso 1.00 1 d
H(31) H 0.4602 0.3670 -0.0925 0.0646 Uiso 1.00 1 d
H(32) H 0.3689 0.3814 -0.1357 0.0646 Uiso 1.00 1 d
H(33) H 0.4178 0.4082 -0.0761 0.0646 Uiso 1.00 1 d
H(34) H 0.2985 0.3047 -0.0796 0.0755 Uiso 1.00 1 d
H(35) H 0.4043 0.3068 -0.0744 0.0755 Uiso 1.00 1 d
H(36) H 0.3599 0.2996 -0.0084 0.0755 Uiso 1.00 1 d
H(37) H 0.2478 0.4025 -0.0608 0.0617 Uiso 1.00 1 d
H(38) H 0.2185 0.3605 -0.0926 0.0617 Uiso 1.00 1 d
H(39) H 0.2211 0.3679 -0.0138 0.0617 Uiso 1.00 1 d
H(40) H 0.4243 0.4824 0.1096 0.0486 Uiso 1.00 1 d
H(41) H 0.4596 0.4702 0.1857 0.0486 Uiso 1.00 1 d
H(42) H 0.6222 0.6201 0.4036 0.0520 Uiso 1.00 1 d
H(43) H 0.7649 0.6151 0.4768 0.0583 Uiso 1.00 1 d
H(44) H 0.8375 0.5532 0.4957 0.0639 Uiso 1.00 1 d
H(45) H 0.7710 0.4942 0.4420 0.0532 Uiso 1.00 1 d
H(46) H 0.6275 0.4981 0.3722 0.0412 Uiso 1.00 1 d
H(47) H 0.4901 0.5096 0.4357 0.0448 Uiso 1.00 1 d
H(48) H 0.3812 0.4606 0.4555 0.0542 Uiso 1.00 1 d
H(49) H 0.2603 0.4439 0.3663 0.0541 Uiso 1.00 1 d
H(50) H 0.2453 0.4780 0.2603 0.0528 Uiso 1.00 1 d
H(51) H 0.3506 0.5284 0.2422 0.0448 Uiso 1.00 1 d
H(52) H 0.4841 0.5552 0.2024 0.0331 Uiso 1.00 1 d
H(53) H 0.5795 0.5745 0.2261 0.0331 Uiso 1.00 1 d
H(54) H 0.7995 0.5149 0.1073 0.0290 Uiso 1.00 1 d
H(55) H 0.5706 0.4494 0.0399 0.0349 Uiso 1.00 1 d
H(56) H 0.8227 0.5104 0.0023 0.0524 Uiso 1.00 1 d
H(57) H 0.8266 0.4807 -0.0587 0.0524 Uiso 1.00 1 d
H(58) H 0.7415 0.5081 -0.0581 0.0524 Uiso 1.00 1 d
H(59) H 0.8023 0.4218 0.0893 0.0586 Uiso 1.00 1 d
H(60) H 0.8266 0.4085 0.0181 0.0586 Uiso 1.00 1 d
H(61) H 0.8752 0.4456 0.0562 0.0586 Uiso 1.00 1 d
H(62) H 0.6170 0.4345 -0.0314 0.0531 Uiso 1.00 1 d
H(63) H 0.6746 0.4459 -0.0887 0.0531 Uiso 1.00 1 d
H(64) H 0.6984 0.4073 -0.0443 0.0531 Uiso 1.00 1 d
H(65) H 0.7396 0.5734 0.2148 0.0337 Uiso 1.00 1 d
H(66) H 0.7354 0.5397 0.2696 0.0337 Uiso 1.00 1 d
H(67) H 0.7556 0.4549 0.2530 0.0460 Uiso 1.00 1 d
H(68) H 0.8526 0.4463 0.2351 0.0460 Uiso 1.00 1 d
H(69) H 0.8221 0.4266 0.3000 0.0460 Uiso 1.00 1 d
H(70) H 0.8807 0.5895 0.1737 0.0276 Uiso 1.00 1 d
H(71) H 1.1158 0.5394 0.2728 0.0269 Uiso 1.00 1 d
H(72) H 1.0996 0.6585 0.2117 0.0457 Uiso 1.00 1 d
H(73) H 0.9950 0.6556 0.1860 0.0457 Uiso 1.00 1 d
H(74) H 1.0354 0.6392 0.2587 0.0457 Uiso 1.00 1 d
H(75) H 1.1798 0.5740 0.2315 0.0378 Uiso 1.00 1 d
H(76) H 1.1809 0.5773 0.1524 0.0378 Uiso 1.00 1 d
H(77) H 1.1982 0.6155 0.1988 0.0378 Uiso 1.00 1 d
H(78) H 0.9613 0.6024 0.0934 0.0492 Uiso 1.00 1 d
H(79) H 1.0521 0.6228 0.0810 0.0492 Uiso 1.00 1 d
H(80) H 1.0442 0.5759 0.0814 0.0492 Uiso 1.00 1 d
H(81) H 1.1081 0.4921 0.3644 0.0266 Uiso 1.00 1 d
H(82) H 1.0148 0.4797 0.3855 0.0266 Uiso 1.00 1 d
H(83) H 1.0852 0.4149 0.6416 0.0450 Uiso 1.00 1 d
H(84) H 1.1639 0.3597 0.6999 0.0593 Uiso 1.00 1 d
H(85) H 1.1268 0.2933 0.6649 0.0576 Uiso 1.00 1 d
H(86) H 1.0094 0.2806 0.5711 0.0536 Uiso 1.00 1 d
H(87) H 0.9298 0.3352 0.5131 0.0420 Uiso 1.00 1 d
H(88) H 0.7729 0.4142 0.4255 0.0448 Uiso 1.00 1 d
H(89) H 0.6181 0.4031 0.4363 0.0537 Uiso 1.00 1 d
H(90) H 0.5755 0.3947 0.5462 0.0467 Uiso 1.00 1 d
H(91) H 0.6880 0.3957 0.6453 0.0402 Uiso 1.00 1 d
H(92) H 0.8414 0.4073 0.6351 0.0356 Uiso 1.00 1 d
H(93) H 0.9235 0.3838 0.4260 0.0281 Uiso 1.00 1 d
H(94) H 0.9167 0.4290 0.4045 0.0281 Uiso 1.00 1 d
H(95) H 1.0999 0.3363 0.2489 0.0267 Uiso 1.00 1 d
H(96) H 1.0755 0.4580 0.2207 0.0255 Uiso 1.00 1 d
H(97) H 1.2162 0.3527 0.1897 0.0521 Uiso 1.00 1 d
H(98) H 1.2090 0.3568 0.1099 0.0521 Uiso 1.00 1 d
H(99) H 1.2508 0.3917 0.1577 0.0521 Uiso 1.00 1 d
H(100) H 1.1650 0.4446 0.1218 0.0514 Uiso 1.00 1 d
H(101) H 1.1001 0.4258 0.0602 0.0514 Uiso 1.00 1 d
H(102) H 1.0597 0.4473 0.1194 0.0514 Uiso 1.00 1 d
H(103) H 0.9771 0.3716 0.1159 0.0451 Uiso 1.00 1 d
H(104) H 1.0410 0.3622 0.0618 0.0451 Uiso 1.00 1 d
H(105) H 1.0448 0.3355 0.1275 0.0451 Uiso 1.00 1 d
H(106) H 1.1367 0.3235 0.3997 0.0281 Uiso 1.00 1 d
H(107) H 1.0428 0.3360 0.4196 0.0281 Uiso 1.00 1 d
H(108) H 0.8741 0.3675 0.3098 0.0433 Uiso 1.00 1 d
H(109) H 0.8361 0.3314 0.2632 0.0433 Uiso 1.00 1 d
H(110) H 0.7782 0.3498 0.3156 0.0433 Uiso 1.00 1 d
H(111) H 0.9259 0.1983 0.2573 0.0292 Uiso 1.00 1 d
H(112) H 1.1496 0.2665 0.3258 0.0273 Uiso 1.00 1 d
H(113) H 1.0498 0.1565 0.3201 0.0405 Uiso 1.00 1 d
H(114) H 1.0836 0.1340 0.2590 0.0405 Uiso 1.00 1 d
H(115) H 1.1538 0.1489 0.3211 0.0405 Uiso 1.00 1 d
H(116) H 1.0156 0.2076 0.1643 0.0435 Uiso 1.00 1 d
H(117) H 1.1142 0.1990 0.1496 0.0435 Uiso 1.00 1 d
H(118) H 1.0522 0.1635 0.1665 0.0435 Uiso 1.00 1 d
H(119) H 1.2440 0.1842 0.2608 0.0429 Uiso 1.00 1 d
H(120) H 1.2171 0.2258 0.2267 0.0429 Uiso 1.00 1 d
H(121) H 1.2252 0.2208 0.3064 0.0429 Uiso 1.00 1 d
H(122) H 0.7736 0.2531 0.3399 0.0312 Uiso 1.00 1 d
H(123) H 0.7846 0.2145 0.2964 0.0312 Uiso 1.00 1 d

loop_
_atom_site_aniso_label
_atom_site_aniso_U_11
_atom_site_aniso_U_22
_atom_site_aniso_U_33
_atom_site_aniso_U_12
_atom_site_aniso_U_13
_atom_site_aniso_U_23
P(1) 0.0257(7) 0.0233(7) 0.0247(8) -0.0049(6) 0.0076(6) -0.0004(6)
P(2) 0.0263(7) 0.0238(7) 0.0262(8) 0.0040(6) 0.0080(6) -0.0032(6)
P(3) 0.0250(7) 0.0211(7) 0.0214(8) 0.0019(6) 0.0075(6) -0.0001(6)
O(1) 0.025(2) 0.017(2) 0.021(2) 0.001(1) 0.005(2) -0.001(1)
O(2) 0.027(2) 0.083(3) 0.025(2) 0.001(2) -0.000(2) -0.017(2)
O(3) 0.027(2) 0.019(2) 0.028(2) -0.001(1) 0.012(2) -0.002(2)
O(4) 0.030(2) 0.023(2) 0.038(2) -0.009(2) 0.012(2) -0.001(2)
O(5) 0.019(2) 0.023(2) 0.020(2) 0.001(1) 0.005(1) -0.002(2)
O(6) 0.025(2) 0.029(2) 0.032(2) 0.010(2) 0.006(2) 0.003(2)
C(1) 0.018(3) 0.028(3) 0.036(3) -0.002(2) 0.011(3) -0.001(3)
C(2) 0.026(3) 0.044(4) 0.046(4) 0.004(3) 0.007(3) -0.004(3)
C(3) 0.033(3) 0.039(3) 0.076(5) 0.007(3) 0.015(4) -0.012(3)
C(4) 0.029(3) 0.042(4) 0.086(6) 0.010(3) 0.018(4) 0.011(4)
C(5) 0.026(3) 0.058(4) 0.049(4) 0.001(3) 0.006(3) 0.018(4)
C(6) 0.024(3) 0.044(3) 0.039(4) -0.009(3) 0.010(3) 0.005(3)
C(7) 0.027(3) 0.022(3) 0.019(3) -0.001(2) 0.005(2) -0.003(2)
C(8) 0.028(3) 0.032(3) 0.022(3) -0.001(2) 0.001(2) 0.002(2)
C(9) 0.034(3) 0.038(3) 0.040(4) -0.007(3) 0.005(3) -0.010(3)
C(10) 0.041(4) 0.055(4) 0.038(4) 0.008(3) -0.008(3) -0.008(3)
C(11) 0.067(4) 0.045(4) 0.029(4) 0.011(4) -0.006(3) 0.008(3)
C(12) 0.040(3) 0.031(3) 0.030(4) 0.000(3) 0.008(3) 0.003(3)
C(13) 0.023(3) 0.020(3) 0.026(3) -0.003(2) 0.004(2) 0.001(2)
C(14) 0.022(3) 0.019(3) 0.017(3) -0.003(2) 0.005(2) -0.001(2)
C(15) 0.020(3) 0.027(3) 0.025(3) 0.009(2) 0.004(2) -0.000(2)
C(16) 0.027(3) 0.037(3) 0.018(3) 0.003(2) 0.003(2) 0.007(2)
C(17) 0.024(3) 0.022(3) 0.019(3) -0.002(2) 0.004(2) -0.001(2)
C(18) 0.022(3) 0.018(3) 0.023(3) -0.002(2) 0.006(2) -0.002(2)
C(19) 0.017(2) 0.013(2) 0.022(3) -0.002(2) -0.002(2) -0.001(2)
C(20) 0.027(3) 0.036(3) 0.021(3) 0.001(2) 0.007(2) -0.001(3)
C(21) 0.056(4) 0.073(5) 0.034(4) -0.017(4) 0.022(3) -0.002(3)
C(22) 0.070(4) 0.057(4) 0.038(4) -0.005(4) 0.027(4) -0.012(3)
C(23) 0.065(4) 0.100(6) 0.021(4) 0.028(4) 0.016(3) 0.014(4)
C(24) 0.032(3) 0.052(4) 0.032(4) 0.018(3) 0.015(3) 0.015(3)
C(25) 0.053(4) 0.114(6) 0.025(4) -0.002(4) 0.005(3) -0.013(4)
C(26) 0.011(2) 0.050(4) 0.016(3) 0.003(2) 0.002(2) -0.008(3)
C(27) 0.018(3) 0.035(3) 0.019(3) 0.006(2) 0.007(2) 0.006(3)
C(28) 0.022(3) 0.020(3) 0.030(3) 0.005(2) 0.011(2) 0.001(2)
C(29) 0.014(2) 0.025(3) 0.020(3) -0.000(2) 0.000(2) 0.001(2)
C(30) 0.019(3) 0.023(3) 0.029(3) 0.003(2) 0.008(2) 0.007(2)
C(31) 0.015(2) 0.031(3) 0.030(3) -0.000(2) 0.004(2) -0.009(3)
C(32) 0.031(3) 0.045(3) 0.018(3) 0.000(3) -0.001(2) -0.007(3)
C(33) 0.050(4) 0.091(5) 0.021(3) 0.002(4) 0.008(3) 0.004(3)
C(34) 0.080(5) 0.060(4) 0.037(4) -0.002(4) -0.009(4) -0.023(4)
C(35) 0.032(3) 0.078(5) 0.027(4) -0.001(3) -0.011(3) 0.004(3)
C(36) 0.020(3) 0.037(3) 0.057(4) -0.008(2) 0.012(3) -0.017(3)
C(37) 0.028(3) 0.031(3) 0.020(3) -0.004(2) 0.004(2) -0.002(2)
C(38) 0.050(4) 0.039(3) 0.035(4) -0.013(3) 0.012(3) -0.008(3)
C(39) 0.044(4) 0.066(5) 0.037(4) -0.034(4) 0.008(3) -0.017(4)
C(40) 0.032(3) 0.092(6) 0.031(4) -0.013(4) 0.007(3) -0.003(4)
C(41) 0.034(3) 0.060(4) 0.030(4) 0.004(3) 0.003(3) 0.007(3)
C(42) 0.027(3) 0.041(3) 0.030(3) 0.001(3) 0.005(3) 0.002(3)
C(43) 0.022(3) 0.027(3) 0.032(3) 0.001(2) 0.015(2) -0.001(3)
C(44) 0.033(3) 0.036(3) 0.036(4) -0.006(3) 0.015(3) -0.007(3)
C(45) 0.035(3) 0.040(3) 0.054(4) -0.008(3) 0.019(3) -0.001(3)
C(46) 0.032(3) 0.038(4) 0.071(5) -0.010(3) 0.025(3) -0.007(3)
C(47) 0.023(3) 0.050(4) 0.052(4) -0.007(3) 0.009(3) -0.016(3)
C(48) 0.025(3) 0.038(3) 0.042(4) 0.001(3) 0.005(3) -0.008(3)
C(49) 0.023(3) 0.025(3) 0.024(3) 0.004(2) 0.005(2) 0.003(2)
C(50) 0.019(3) 0.022(3) 0.025(3) 0.002(2) 0.004(2) -0.000(2)
C(51) 0.020(3) 0.019(3) 0.025(3) 0.003(2) 0.003(2) -0.000(2)
C(52) 0.020(3) 0.026(3) 0.026(3) 0.000(2) 0.006(2) 0.004(2)
C(53) 0.025(3) 0.017(3) 0.026(3) 0.002(2) 0.007(2) 0.001(2)
C(54) 0.025(3) 0.025(3) 0.035(3) -0.003(2) 0.005(2) -0.010(3)
C(55) 0.017(2) 0.024(3) 0.037(3) -0.003(2) 0.009(2) -0.010(2)
C(56) 0.032(3) 0.024(3) 0.027(3) 0.001(2) 0.014(3) -0.000(2)
C(57) 0.050(4) 0.045(4) 0.037(4) -0.001(3) 0.018(3) -0.003(3)
C(58) 0.050(4) 0.050(4) 0.047(4) 0.016(3) 0.025(3) 0.002(3)
C(59) 0.057(4) 0.048(4) 0.036(4) -0.011(3) 0.025(3) -0.015(3)
C(60) 0.023(3) 0.026(3) 0.030(3) -0.003(2) 0.006(2) -0.003(2)
C(61) 0.038(3) 0.031(3) 0.043(4) -0.012(3) -0.005(3) 0.004(3)
C(62) 0.025(3) 0.017(2) 0.023(3) -0.004(2) 0.009(2) -0.005(2)
C(63) 0.019(3) 0.024(3) 0.021(3) -0.002(2) 0.003(2) -0.007(2)
C(64) 0.024(3) 0.022(3) 0.020(3) 0.006(2) 0.002(2) -0.002(2)
C(65) 0.021(2) 0.020(2) 0.018(3) -0.004(2) 0.005(2) -0.001(2)
C(66) 0.018(2) 0.022(3) 0.024(3) 0.000(2) 0.001(2) -0.008(2)
C(67) 0.024(3) 0.017(2) 0.018(3) 0.000(2) 0.004(2) -0.005(2)
C(68) 0.025(3) 0.025(3) 0.023(3) -0.003(2) 0.006(2) 0.003(2)
C(69) 0.036(3) 0.025(3) 0.050(4) -0.001(2) 0.018(3) 0.011(3)
C(70) 0.025(3) 0.032(3) 0.036(4) -0.003(2) 0.010(3) 0.010(3)
C(71) 0.033(3) 0.058(4) 0.030(3) 0.000(3) 0.011(3) 0.013(3)
C(72) 0.024(3) 0.018(2) 0.021(3) -0.004(2) 0.006(2) -0.002(2)
C(73) 0.024(3) 0.027(3) 0.022(3) 0.005(2) 0.012(2) 0.005(2)
C(74) 0.037(3) 0.044(3) 0.023(3) 0.010(3) 0.008(3) 0.001(3)
C(75) 0.043(4) 0.074(5) 0.025(4) 0.029(4) 0.002(3) 0.003(3)
C(76) 0.053(4) 0.051(4) 0.037(4) 0.033(3) 0.022(3) 0.020(3)
C(77) 0.046(4) 0.030(3) 0.054(5) 0.014(3) 0.024(3) 0.012(3)
C(78) 0.026(3) 0.031(3) 0.041(4) 0.007(2) 0.013(3) 0.007(3)
C(79) 0.023(3) 0.021(3) 0.028(3) 0.005(2) 0.009(2) 0.004(2)
C(80) 0.034(3) 0.056(4) 0.020(3) 0.005(3) 0.007(3) 0.006(3)
C(81) 0.022(3) 0.067(4) 0.042(4) 0.000(3) -0.001(3) 0.004(3)
C(82) 0.025(3) 0.047(4) 0.039(4) 0.003(3) 0.011(3) -0.005(3)
C(83) 0.030(3) 0.035(3) 0.034(3) -0.003(3) 0.016(3) -0.005(3)
C(84) 0.030(3) 0.026(3) 0.027(3) -0.003(2) 0.009(2) -0.010(2)
C(85) 0.020(3) 0.023(3) 0.023(3) -0.004(2) 0.004(2) 0.000(2)
C(86) 0.013(2) 0.024(3) 0.020(3) -0.001(2) 0.003(2) -0.003(2)
C(87) 0.013(2) 0.016(2) 0.021(3) -0.001(2) -0.000(2) -0.001(2)
C(88) 0.016(2) 0.015(2) 0.022(3) 0.001(2) 0.005(2) -0.002(2)
C(89) 0.015(2) 0.024(3) 0.023(3) -0.002(2) 0.003(2) -0.004(2)
C(90) 0.014(2) 0.019(3) 0.025(3) -0.001(2) 0.001(2) 0.005(2)
C(91) 0.014(2) 0.021(3) 0.022(3) -0.003(2) 0.004(2) -0.006(2)
C(92) 0.026(3) 0.025(3) 0.025(3) 0.004(2) 0.008(2) 0.001(2)
C(93) 0.037(3) 0.070(4) 0.029(4) 0.015(3) 0.014(3) 0.005(3)
C(94) 0.070(4) 0.033(3) 0.023(3) -0.005(3) 0.016(3) 0.006(3)
C(95) 0.053(4) 0.033(3) 0.022(3) 0.004(3) 0.004(3) -0.003(3)
C(96) 0.020(3) 0.023(3) 0.019(3) 0.002(2) 0.002(2) -0.000(2)
C(97) 0.032(3) 0.021(3) 0.051(4) 0.007(2) -0.010(3) -0.006(3)
C(98) 0.020(3) 0.020(3) 0.022(3) 0.006(2) 0.007(2) 0.006(2)
C(99) 0.020(2) 0.019(3) 0.019(3) 0.001(2) 0.002(2) 0.006(2)
C(100) 0.027(3) 0.018(3) 0.022(3) 0.000(2) 0.001(2) 0.001(2)
C(101) 0.021(3) 0.019(3) 0.019(3) 0.004(2) 0.001(2) 0.001(2)
C(102) 0.017(2) 0.023(3) 0.021(3) 0.000(2) 0.002(2) 0.001(2)
C(103) 0.022(3) 0.018(2) 0.019(3) 0.003(2) 0.001(2) 0.004(2)
C(104) 0.029(3) 0.022(3) 0.027(3) 0.003(2) 0.005(2) -0.001(2)
C(105) 0.035(3) 0.021(3) 0.041(4) 0.006(2) 0.004(3) -0.002(3)
C(106) 0.039(3) 0.036(3) 0.034(4) 0.003(3) 0.009(3) -0.009(3)
C(107) 0.026(3) 0.035(3) 0.042(4) 0.004(2) 0.011(3) -0.010(3)
C(108) 0.023(3) 0.025(3) 0.025(3) -0.002(2) 0.005(2) 0.005(2)

loop_
_atom_type_symbol
_atom_type_description
_atom_type_scat_dispersion_real
_atom_type_scat_dispersion_imag
_atom_type_scat_source
H H 0.000 0.000
;
International Tables for Crystallography
(1992, Vol. C, Table 6.1.1.4)
;
O O 0.017 0.010
;
International Tables for Crystallography
(1992, Vol. C, Tables 4.2.6.8 and 6.1.1.4)
;
P P 0.125 0.123
;
International Tables for Crystallography
(1992, Vol. C, Tables 4.2.6.8 and 6.1.1.4)
;
C C 0.006 0.003
;
International Tables for Crystallography
(1992, Vol. C, Tables 4.2.6.8 and 6.1.1.4)
;

loop_
_geom_angle_atom_site_label_1
_geom_angle_atom_site_label_2
_geom_angle_atom_site_label_3
_geom_angle
_geom_angle_publ_flag
C1 P1 C7 103.7(2) yes
C1 P1 C13 100.9(2) yes
C7 P1 C13 103.4(2) yes
C37 P2 C43 105.6(2) yes
C37 P2 C49 100.9(2) yes
C43 P2 C49 101.2(2) yes
C73 P3 C79 101.0(2) yes
C73 P3 C85 99.4(2) yes
C79 P3 C85 98.7(2) yes
C13 O1 C14 113.7(3) yes
C25 O2 C26 114.3(4) yes
C49 O3 C50 115.0(3) yes
C61 O4 C62 114.2(4) yes
C85 O5 C86 112.0(3) yes
C97 O6 C98 113.2(4) yes
P1 C1 C2 123.6(4) yes
P1 C1 C6 117.6(4) yes
C2 C1 C6 118.5(5) yes
C1 C2 C3 120.0(5) yes
C1 C2 H1 120.4(5) no
C3 C2 H1 119.5(6) no
C2 C3 C4 119.8(6) yes
C2 C3 H2 119.8(6) no
C4 C3 H2 120.3(6) no
C3 C4 C5 120.5(5) yes
C3 C4 H3 119.0(7) no
C5 C4 H3 120.4(7) no
C4 C5 C6 120.0(6) yes
C4 C5 H4 119.8(6) no
C6 C5 H4 120.3(7) no
C1 C6 C5 121.1(5) yes
C1 C6 H5 118.8(5) no
C5 C6 H5 120.1(6) no
P1 C7 C8 124.8(4) yes
P1 C7 C12 116.4(4) yes
C8 C7 C12 118.8(5) yes
C7 C8 C9 120.9(5) yes
C7 C8 H6 119.7(5) no
C9 C8 H6 119.4(5) no
C8 C9 C10 119.6(5) yes
C8 C9 H7 119.4(6) no
C10 C9 H7 120.9(6) no
C9 C10 C11 120.1(5) yes
C9 C10 H8 118.7(6) no
C11 C10 H8 121.3(6) no
C10 C11 C12 120.4(5) yes
C10 C11 H9 119.3(6) no
C12 C11 H9 120.3(6) no
C7 C12 C11 120.2(5) yes
C7 C12 H10 119.1(5) no
C11 C12 H10 120.7(5) no
P1 C13 O1 115.4(3) yes
P1 C13 H11 109.0(4) no
O1 C13 H11 108.6(4) no
P1 C13 H12 108.6(3) no
O1 C13 H12 108.0(4) no
H11 C13 H12 106.9(4) no
O1 C14 C15 119.0(4) yes
O1 C14 C19 120.2(4) yes
C15 C14 C19 120.7(4) yes
C14 C15 C16 118.6(4) yes
C14 C15 C24 118.0(4) yes
C16 C15 C24 123.5(5) yes
C15 C16 C17 122.4(5) yes
C15 C16 H13 118.4(5) no
C17 C16 H13 119.2(5) no
C16 C17 C18 117.1(4) yes
C16 C17 C20 122.7(4) yes
C18 C17 C20 120.2(4) yes
C17 C18 C19 122.5(4) yes
C17 C18 H14 118.3(5) no
C19 C18 H14 119.2(5) no
C14 C19 C18 118.6(4) yes
C14 C19 C108 120.2(4) yes
C18 C19 C108 121.2(4) yes
C17 C20 C21 109.6(4) yes
C17 C20 C22 108.9(4) yes
C21 C20 C22 108.0(4) yes
C17 C20 C23 112.0(4) yes
C21 C20 C23 109.5(5) yes
C22 C20 C23 108.7(5) yes
C20 C21 H15 110.6(5) no
C20 C21 H16 111.4(5) no
H15 C21 H16 108.2(6) no
C20 C21 H17 110.8(5) no
H15 C21 H17 107.5(6) no
H16 C21 H17 108.3(6) no
C20 C22 H18 111.0(5) no
C20 C22 H19 110.4(6) no
H18 C22 H19 106.1(6) no
C20 C22 H20 112.8(5) no
H18 C22 H20 108.5(6) no
H19 C22 H20 107.7(5) no
C20 C23 H21 112.3(6) no
C20 C23 H22 110.4(6) no
H21 C23 H22 107.1(5) no
C20 C23 H23 111.4(5) no
H21 C23 H23 108.6(7) no
H22 C23 H23 106.7(7) no
C15 C24 C27 114.7(4) yes
C15 C24 H24 109.1(5) no
C27 C24 H24 108.6(5) no
C15 C24 H25 108.7(5) no
C27 C24 H25 108.0(5) no
H24 C24 H25 107.5(5) no
O2 C25 H26 110.2(6) no
O2 C25 H27 110.7(5) no
H26 C25 H27 106.9(7) no
O2 C25 H28 111.7(6) no
H26 C25 H28 108.3(6) no
H27 C25 H28 109.0(7) no
O2 C26 C27 119.9(5) yes
O2 C26 C31 119.1(5) yes
C27 C26 C31 121.0(5) yes
C24 C27 C26 121.6(5) yes
C24 C27 C28 120.1(5) yes
C26 C27 C28 118.3(4) yes
C27 C28 C29 122.5(4) yes
C27 C28 H29 118.9(5) no
C29 C28 H29 118.6(5) no
C28 C29 C30 116.9(5) yes
C28 C29 C32 122.0(4) yes
C30 C29 C32 121.1(4) yes
C29 C30 C31 123.2(4) yes
C29 C30 H30 118.7(5) no
C31 C30 H30 118.1(5) no
C26 C31 C30 118.0(4) yes
C26 C31 C36 121.1(5) yes
C30 C31 C36 120.8(5) yes
C29 C32 C33 109.7(4) yes
C29 C32 C34 111.6(5) yes
C33 C32 C34 107.5(5) yes
C29 C32 C35 110.1(4) yes
C33 C32 C35 109.4(5) yes
C34 C32 C35 108.5(5) yes
C32 C33 H31 111.4(6) no
C32 C33 H32 111.5(5) no
H31 C33 H32 110.1(6) no
C32 C33 H33 109.2(5) no
H31 C33 H33 107.6(6) no
H32 C33 H33 106.8(6) no
C32 C34 H34 112.4(6) no
C32 C34 H35 111.9(6) no
H34 C34 H35 108.3(6) no
C32 C34 H36 110.7(5) no
H34 C34 H36 106.4(6) no
H35 C34 H36 106.8(6) no
C32 C35 H37 110.7(5) no
C32 C35 H38 110.6(5) no
H37 C35 H38 108.2(6) no
C32 C35 H39 110.6(5) no
H37 C35 H39 108.6(6) no
H38 C35 H39 108.1(6) no
C31 C36 C55 112.3(4) yes
C31 C36 H40 109.4(5) no
C55 C36 H40 109.6(5) no
C31 C36 H41 108.8(5) no
C55 C36 H41 109.2(5) no
H40 C36 H41 107.4(5) no
P2 C37 C38 117.0(4) yes
P2 C37 C42 124.7(4) yes
C38 C37 C42 118.2(5) yes
C37 C38 C39 121.5(6) yes
C37 C38 H42 119.3(6) no
C39 C38 H42 119.2(6) no
C38 C39 C40 119.7(5) yes
C38 C39 H43 121.1(7) no
C40 C39 H43 119.2(7) no
C39 C40 C41 120.0(6) yes
C39 C40 H44 119.4(7) no
C41 C40 H44 120.5(7) no
C40 C41 C42 119.8(6) yes
C40 C41 H45 120.0(6) no
C42 C41 H45 120.2(6) no
C37 C42 C41 120.9(5) yes
C37 C42 H46 120.6(5) no
C41 C42 H46 118.5(5) no
P2 C43 C44 122.9(4) yes
P2 C43 C48 119.2(4) yes
C44 C43 C48 117.3(5) yes
C43 C44 C45 121.4(5) yes
C43 C44 H47 119.5(5) no
C45 C44 H47 119.1(6) no
C44 C45 C46 119.6(6) yes
C44 C45 H48 120.0(6) no
C46 C45 H48 120.4(5) no
C45 C46 C47 119.6(5) yes
C45 C46 H49 120.2(7) no
C47 C46 H49 120.2(7) no
C46 C47 C48 119.9(5) yes
C46 C47 H50 118.8(6) no
C48 C47 H50 121.3(6) no
C43 C48 C47 122.2(5) yes
C43 C48 H51 118.8(5) no
C47 C48 H51 119.0(6) no
P2 C49 O3 112.3(3) yes
P2 C49 H52 109.3(3) no
O3 C49 H52 108.9(4) no
P2 C49 H53 109.6(4) no
O3 C49 H53 109.4(4) no
H52 C49 H53 107.1(5) no
O3 C50 C51 119.1(4) yes
O3 C50 C55 119.0(4) yes
C51 C50 C55 121.7(4) yes
C50 C51 C52 117.5(4) yes
C50 C51 C60 120.5(4) yes
C52 C51 C60 121.9(4) yes
C51 C52 C53 122.7(4) yes
C51 C52 H54 118.8(5) no
C53 C52 H54 118.5(5) no
C52 C53 C54 116.8(4) yes
C52 C53 C56 120.9(4) yes
C54 C53 C56 122.1(4) yes
C53 C54 C55 123.1(5) yes
C53 C54 H55 119.0(5) no
C55 C54 H55 117.9(4) no
C36 C55 C50 120.8(4) yes
C36 C55 C54 121.0(4) yes
C50 C55 C54 118.1(4) yes
C53 C56 C57 110.9(4) yes
C53 C56 C58 106.7(4) yes
C57 C56 C58 108.9(4) yes
C53 C56 C59 112.5(4) yes
C57 C56 C59 109.1(4) yes
C58 C56 C59 108.7(4) yes
C56 C57 H56 110.4(5) no
C56 C57 H57 110.8(5) no
H56 C57 H57 108.8(5) no
C56 C57 H58 110.1(5) no
H56 C57 H58 108.1(5) no
H57 C57 H58 108.6(6) no
C56 C58 H59 111.9(5) no
C56 C58 H60 111.3(6) no
H59 C58 H60 108.1(6) no
C56 C58 H61 110.8(5) no
H59 C58 H61 107.6(6) no
H60 C58 H61 107.0(5) no
C56 C59 H62 111.4(5) no
C56 C59 H63 110.5(5) no
H62 C59 H63 108.1(6) no
C56 C59 H64 110.9(5) no
H62 C59 H64 108.3(5) no
H63 C59 H64 107.4(5) no
C51 C60 C63 116.6(4) yes
C51 C60 H65 107.9(4) no
C63 C60 H65 108.3(4) no
C51 C60 H66 108.0(4) no
C63 C60 H66 108.1(4) no
H65 C60 H66 107.6(4) no
O4 C61 H67 110.7(5) no
O4 C61 H68 111.3(4) no
H67 C61 H68 109.3(6) no
O4 C61 H69 110.0(5) no
H67 C61 H69 107.3(5) no
H68 C61 H69 108.3(5) no
O4 C62 C63 119.9(4) yes
O4 C62 C67 118.7(4) yes
C63 C62 C67 121.2(4) yes
C60 C63 C62 120.9(4) yes
C60 C63 C64 120.5(4) yes
C62 C63 C64 118.5(4) yes
C63 C64 C65 122.8(4) yes
C63 C64 H70 119.4(4) no
C65 C64 H70 117.8(4) no
C64 C65 C66 116.9(4) yes
C64 C65 C68 120.0(4) yes
C66 C65 C68 123.0(4) yes
C65 C66 C67 122.3(4) yes
C65 C66 H71 118.2(5) no
C67 C66 H71 119.6(5) no
C62 C67 C66 118.2(4) yes
C62 C67 C72 121.6(4) yes
C66 C67 C72 120.2(4) yes
C65 C68 C69 109.3(4) yes
C65 C68 C70 111.9(4) yes
C69 C68 C70 107.4(4) yes
C65 C68 C71 110.2(4) yes
C69 C68 C71 109.4(4) yes
C70 C68 C71 108.5(4) yes
C68 C69 H72 111.4(4) no
C68 C69 H73 111.1(5) no
H72 C69 H73 108.2(5) no
C68 C69 H74 110.5(4) no
H72 C69 H74 108.3(6) no
H73 C69 H74 107.2(5) no
C68 C70 H75 110.5(4) no
C68 C70 H76 110.3(5) no
H75 C70 H76 107.5(5) no
C68 C70 H77 111.1(4) no
H75 C70 H77 109.2(5) no
H76 C70 H77 108.2(4) no
C68 C71 H78 110.7(4) no
C68 C71 H79 111.6(5) no
H78 C71 H79 109.8(5) no
C68 C71 H80 109.5(5) no
H78 C71 H80 106.8(5) no
H79 C71 H80 108.3(5) no
C67 C72 C91 114.0(4) yes
C67 C72 H81 109.3(4) no
C91 C72 H81 108.2(4) no
C67 C72 H82 109.0(4) no
C91 C72 H82 108.5(4) no
H81 C72 H82 107.6(5) no
P3 C73 C74 117.9(4) yes
P3 C73 C78 123.4(4) yes
C74 C73 C78 118.7(5) yes
C73 C74 C75 119.8(5) yes
C73 C74 H83 119.6(5) no
C75 C74 H83 120.5(6) no
C74 C75 C76 121.0(6) yes
C74 C75 H84 119.3(7) no
C76 C75 H84 119.7(6) no
C75 C76 C77 120.0(5) yes
C75 C76 H85 121.1(7) no
C77 C76 H85 118.8(7) no
C76 C77 C78 119.6(5) yes
C76 C77 H86 120.6(6) no
C78 C77 H86 119.8(6) no
C73 C78 C77 120.9(5) yes
C73 C78 H87 119.4(5) no
C77 C78 H87 119.7(5) no
P3 C79 C80 124.9(4) yes
P3 C79 C84 117.8(4) yes
C80 C79 C84 117.3(4) yes
C79 C80 C81 120.5(5) yes
C79 C80 H88 118.6(5) no
C81 C80 H88 120.8(5) no
C80 C81 C82 120.6(5) yes
C80 C81 H89 118.4(6) no
C82 C81 H89 121.1(5) no
C81 C82 C83 119.8(5) yes
C81 C82 H90 119.6(6) no
C83 C82 H90 120.6(5) no
C82 C83 C84 120.4(5) yes
C82 C83 H91 119.4(5) no
C84 C83 H91 120.2(5) no
C79 C84 C83 121.4(5) yes
C79 C84 H92 119.0(5) no
C83 C84 H92 119.6(5) no
P3 C85 O5 106.6(3) yes
P3 C85 H93 111.0(3) no
O5 C85 H93 110.8(4) no
P3 C85 H94 110.6(3) no
O5 C85 H94 110.5(4) no
H93 C85 H94 107.4(4) no
O5 C86 C87 118.8(4) yes
O5 C86 C91 119.7(4) yes
C87 C86 C91 121.5(4) yes
C86 C87 C88 117.5(4) yes
C86 C87 C96 121.2(4) yes
C88 C87 C96 121.3(4) yes
C87 C88 C89 123.1(4) yes
C87 C88 H95 118.6(4) no
C89 C88 H95 118.3(4) no
C88 C89 C90 117.2(4) yes
C88 C89 C92 119.9(4) yes
C90 C89 C92 123.0(4) yes
C89 C90 C91 122.2(4) yes
C89 C90 H96 119.2(5) no
C91 C90 H96 118.6(4) no
C72 C91 C86 120.9(4) yes
C72 C91 C90 120.6(4) yes
C86 C91 C90 118.5(4) yes
C89 C92 C93 108.6(4) yes
C89 C92 C94 112.0(4) yes
C93 C92 C94 108.4(4) yes
C89 C92 C95 109.8(4) yes
C93 C92 C95 110.2(4) yes
C94 C92 C95 107.9(4) yes
C92 C93 H97 110.9(5) no
C92 C93 H98 110.8(5) no
H97 C93 H98 107.7(6) no
C92 C93 H99 110.8(5) no
H97 C93 H99 108.5(6) no
H98 C93 H99 107.9(5) no
C92 C94 H100 110.9(5) no
C92 C94 H101 111.7(5) no
H100 C94 H101 108.0(5) no
C92 C94 H102 111.0(4) no
H100 C94 H102 107.5(5) no
H101 C94 H102 107.6(6) no
C92 C95 H103 110.1(4) no
C92 C95 H104 111.5(5) no
H103 C95 H104 108.9(5) no
C92 C95 H105 110.0(5) no
H103 C95 H105 107.2(5) no
H104 C95 H105 109.0(5) no
C87 C96 C103 113.8(4) yes
C87 C96 H106 108.1(4) no
C103 C96 H106 109.4(4) no
C87 C96 H107 108.6(4) no
C103 C96 H107 109.1(4) no
H106 C96 H107 107.6(5) no
O6 C97 H108 111.5(4) no
O6 C97 H109 110.0(4) no
H108 C97 H109 108.3(6) no
O6 C97 H110 110.6(5) no
H108 C97 H110 108.9(5) no
H109 C97 H110 107.5(5) no
O6 C98 C99 119.3(4) yes
O6 C98 C103 119.2(4) yes
C99 C98 C103 121.3(4) yes
C98 C99 C100 118.7(4) yes
C98 C99 C108 121.1(4) yes
C100 C99 C108 120.2(4) yes
C99 C100 C101 122.4(4) yes
C99 C100 H111 119.3(4) no
C101 C100 H111 118.2(4) no
C100 C101 C102 117.1(4) yes
C100 C101 C104 119.8(4) yes
C102 C101 C104 123.2(4) yes
C101 C102 C103 122.5(4) yes
C101 C102 H112 119.1(4) no
C103 C102 H112 118.4(5) no
C96 C103 C98 121.9(4) yes
C96 C103 C102 120.2(4) yes
C98 C103 C102 117.9(4) yes
C101 C104 C105 109.5(4) yes
C101 C104 C106 109.0(4) yes
C105 C104 C106 109.6(4) yes
C101 C104 C107 112.5(4) yes
C105 C104 C107 108.0(4) yes
C106 C104 C107 108.1(4) yes
C104 C105 H113 110.3(4) no
C104 C105 H114 109.7(5) no
H113 C105 H114 108.1(5) no
C104 C105 H115 110.9(4) no
H113 C105 H115 109.6(6) no
H114 C105 H115 108.1(5) no
C104 C106 H116 109.9(4) no
C104 C106 H117 111.2(5) no
H116 C106 H117 108.1(5) no
C104 C106 H118 110.9(5) no
H116 C106 H118 107.8(5) no
H117 C106 H118 108.8(5) no
C104 C107 H119 110.7(5) no
C104 C107 H120 110.2(5) no
H119 C107 H120 108.1(5) no
C104 C107 H121 110.5(4) no
H119 C107 H121 108.7(5) no
H120 C107 H121 108.5(5) no
C19 C108 C99 115.6(4) yes
C19 C108 H122 108.4(4) no
C99 C108 H122 109.0(4) no
C19 C108 H123 108.4(4) no
C99 C108 H123 108.3(4) no
H122 C108 H123 106.7(4) no

loop_
_geom_bond_atom_site_label_1
_geom_bond_atom_site_label_2
_geom_bond_distance
_geom_bond_publ_flag
P1 C1 1.836(5) yes
P1 C7 1.833(5) yes
P1 C13 1.834(5) yes
P2 C37 1.834(5) yes
P2 C43 1.817(5) yes
P2 C49 1.851(5) yes
P3 C73 1.833(5) yes
P3 C79 1.831(5) yes
P3 C85 1.850(5) yes
O1 C13 1.437(5) yes
O1 C14 1.393(5) yes
O2 C25 1.430(6) yes
O2 C26 1.385(6) yes
O3 C49 1.421(5) yes
O3 C50 1.398(5) yes
O4 C61 1.440(6) yes
O4 C62 1.389(5) yes
O5 C85 1.439(5) yes
O5 C86 1.400(5) yes
O6 C97 1.440(6) yes
O6 C98 1.391(5) yes
C1 C2 1.392(7) yes
C1 C6 1.392(7) yes
C2 C3 1.405(7) yes
C2 H1 0.967(6) no
C3 C4 1.375(8) yes
C3 H2 0.975(6) no
C4 C5 1.370(8) yes
C4 H3 0.978(6) no
C5 C6 1.384(7) yes
C5 H4 0.976(6) no
C6 H5 0.975(6) no
C7 C8 1.387(6) yes
C7 C12 1.390(7) yes
C8 C9 1.383(7) yes
C8 H6 0.975(5) no
C9 C10 1.390(8) yes
C9 H7 0.974(5) no
C10 C11 1.368(8) yes
C10 H8 0.974(6) no
C11 C12 1.392(8) yes
C11 H9 0.971(6) no
C12 H10 0.979(5) no
C13 H11 0.962(5) no
C13 H12 0.969(5) no
C14 C15 1.401(6) yes
C14 C19 1.392(6) yes
C15 C16 1.389(6) yes
C15 C24 1.531(6) yes
C16 C17 1.394(6) yes
C16 H13 0.974(5) no
C17 C18 1.395(6) yes
C17 C20 1.533(6) yes
C18 C19 1.389(6) yes
C18 H14 0.966(4) no
C19 C108 1.515(6) yes
C20 C21 1.524(7) yes
C20 C22 1.533(7) yes
C20 C23 1.518(7) yes
C21 H15 0.963(6) no
C21 H16 0.953(6) no
C21 H17 0.961(7) no
C22 H18 0.966(6) no
C22 H19 0.976(6) no
C22 H20 0.946(6) no
C23 H21 0.952(7) no
C23 H22 0.976(7) no
C23 H23 0.958(6) no
C24 C27 1.516(7) yes
C24 H24 0.961(6) no
C24 H25 0.963(6) no
C25 H26 0.970(7) no
C25 H27 0.962(6) no
C25 H28 0.944(7) no
C26 C27 1.398(7) yes
C26 C31 1.392(7) yes
C27 C28 1.394(7) yes
C28 C29 1.388(6) yes
C28 H29 0.965(5) no
C29 C30 1.387(6) yes
C29 C32 1.527(7) yes
C30 C31 1.389(7) yes
C30 H30 0.973(5) no
C31 C36 1.513(7) yes
C32 C33 1.518(7) yes
C32 C34 1.523(8) yes
C32 C35 1.530(7) yes
C33 H31 0.941(6) no
C33 H32 0.952(6) no
C33 H33 0.981(7) no
C34 H34 0.960(6) no
C34 H35 0.954(7) no
C34 H36 0.978(7) no
C35 H37 0.954(6) no
C35 H38 0.960(6) no
C35 H39 0.956(6) no
C36 C55 1.523(6) yes
C36 H40 0.961(6) no
C36 H41 0.963(6) no
C37 C38 1.373(7) yes
C37 C42 1.391(7) yes
C38 C39 1.389(8) yes
C38 H42 0.981(6) no
C39 C40 1.373(9) yes
C39 H43 0.961(6) no
C40 C41 1.379(8) yes
C40 H44 0.959(6) no
C41 C42 1.388(7) yes
C41 H45 0.976(6) no
C42 H46 0.971(5) no
C43 C44 1.393(7) yes
C43 C48 1.386(7) yes
C44 C45 1.390(7) yes
C44 H47 0.981(6) no
C45 C46 1.385(8) yes
C45 H48 0.971(6) no
C46 C47 1.386(8) yes
C46 H49 0.964(5) no
C47 C48 1.369(7) yes
C47 H50 0.969(6) no
C48 H51 0.968(6) no
C49 H52 0.967(5) no
C49 H53 0.961(5) no
C50 C51 1.394(6) yes
C50 C55 1.387(6) yes
C51 C52 1.399(6) yes
C51 C60 1.512(7) yes
C52 C53 1.395(6) yes
C52 H54 0.968(4) no
C53 C54 1.382(6) yes
C53 C56 1.529(6) yes
C54 C55 1.389(6) yes
C54 H55 0.984(5) no
C56 C57 1.532(7) yes
C56 C58 1.542(7) yes
C56 C59 1.524(7) yes
C57 H56 0.957(6) no
C57 H57 0.951(5) no
C57 H58 0.959(6) no
C58 H59 0.955(6) no
C58 H60 0.962(6) no
C58 H61 0.968(6) no
C59 H62 0.952(5) no
C59 H63 0.964(6) no
C59 H64 0.961(6) no
C60 C63 1.520(6) yes
C60 H65 0.962(5) no
C60 H66 0.960(5) no
C61 H67 0.957(5) no
C61 H68 0.945(6) no
C61 H69 0.969(5) no
C62 C63 1.402(6) yes
C62 C67 1.386(6) yes
C63 C64 1.380(6) yes
C64 C65 1.394(6) yes
C64 H70 0.979(5) no
C65 C66 1.401(6) yes
C65 C68 1.538(6) yes
C66 C67 1.400(6) yes
C66 H71 0.971(4) no
C67 C72 1.506(6) yes
C68 C69 1.534(7) yes
C68 C70 1.534(6) yes
C68 C71 1.532(7) yes
C69 H72 0.951(5) no
C69 H73 0.964(5) no
C69 H74 0.964(6) no
C70 H75 0.955(5) no
C70 H76 0.968(5) no
C70 H77 0.947(5) no
C71 H78 0.957(5) no
C71 H79 0.939(5) no
C71 H80 0.975(6) no
C72 C91 1.522(6) yes
C72 H81 0.963(4) no
C72 H82 0.959(4) no
C73 C74 1.388(7) yes
C73 C78 1.397(7) yes
C74 C75 1.388(7) yes
C74 H83 0.975(5) no
C75 C76 1.356(8) yes
C75 H84 0.972(6) no
C76 C77 1.391(8) yes
C76 H85 0.971(5) no
C77 C78 1.371(7) yes
C77 H86 0.987(6) no
C78 H87 0.981(5) no
C79 C80 1.400(7) yes
C79 C84 1.403(7) yes
C80 C81 1.396(7) yes
C80 H88 0.964(5) no
C81 C82 1.361(7) yes
C81 H89 0.977(6) no
C82 C83 1.384(7) yes
C82 H90 0.969(5) no
C83 C84 1.367(6) yes
C83 H91 0.968(5) no
C84 H92 0.970(5) no
C85 H93 0.958(4) no
C85 H94 0.967(5) no
C86 C87 1.407(6) yes
C86 C91 1.390(6) yes
C87 C88 1.387(6) yes
C87 C96 1.521(6) yes
C88 C89 1.399(6) yes
C88 H95 0.975(4) no
C89 C90 1.390(6) yes
C89 C92 1.531(6) yes
C90 C91 1.399(6) yes
C90 H96 0.968(4) no
C92 C93 1.517(7) yes
C92 C94 1.523(7) yes
C92 C95 1.524(7) yes
C93 H97 0.957(6) no
C93 H98 0.964(6) no
C93 H99 0.955(6) no
C94 H100 0.959(6) no
C94 H101 0.958(5) no
C94 H102 0.965(6) no
C95 H103 0.964(5) no
C95 H104 0.943(5) no
C95 H105 0.963(5) no
C96 C103 1.515(6) yes
C96 H106 0.961(4) no
C96 H107 0.961(4) no
C97 H108 0.949(5) no
C97 H109 0.965(6) no
C97 H110 0.958(5) no
C98 C99 1.396(6) yes
C98 C103 1.386(6) yes
C99 C100 1.387(6) yes
C99 C108 1.510(6) yes
C100 C101 1.392(6) yes
C100 H111 0.974(5) no
C101 C102 1.394(6) yes
C101 C104 1.527(6) yes
C102 C103 1.406(6) yes
C102 H112 0.961(4) no
C104 C105 1.542(7) yes
C104 C106 1.546(7) yes
C104 C107 1.532(7) yes
C105 H113 0.949(5) no
C105 H114 0.967(5) no
C105 H115 0.949(5) no
C106 H116 0.964(5) no
C106 H117 0.952(5) no
C106 H118 0.956(5) no
C107 H119 0.957(5) no
C107 H120 0.959(5) no
C107 H121 0.952(5) no
C108 H122 0.965(5) no
C108 H123 0.968(5) no

loop_
_geom_contact_atom_site_label_1
_geom_contact_atom_site_label_2
_geom_contact_site_symmetry_2
_geom_contact_distance
_geom_contact_publ_flag
P1 H16 4_455 3.5564(12) no
P1 H73 3_645 3.2523(13) no
P2 H90 2_666 3.2179(13) no
P2 H91 2_666 3.2100(12) no
P2 H114 3_655 2.8925(13) no
P2 H118 3_655 3.2901(13) no
P3 H44 2_766 3.4037(12) no
O4 H83 2_766 3.502(3) no
O5 C40 2_766 3.259(7) yes
O5 H43 2_766 3.214(3) no
O5 H44 2_766 2.418(3) no
C1 H20 4_455 3.400(5) no
C2 H20 4_455 3.152(5) no
C3 H20 4_455 3.334(6) no
C3 H42 2_666 3.457(6) no
C3 H43 2_666 3.444(5) no
C4 H106 1_455 3.037(5) no
C5 H95 1_455 3.465(5) no
C5 H97 1_455 3.167(6) no
C5 H106 1_455 3.239(5) no
C5 H112 1_455 2.995(5) no
C5 H121 1_455 3.434(6) no
C6 H112 1_455 3.467(5) no
C6 H120 1_455 3.580(5) no
C6 H121 1_455 3.120(5) no
C7 H34 4_555 3.452(4) no
C9 H117 4_455 3.487(5) no
C10 H29 4_555 3.600(6) no
C10 H36 4_555 3.316(6) no
C10 H117 4_455 3.027(6) no
C10 H120 4_455 3.188(6) no
C11 H29 4_555 3.397(6) no
C11 H36 4_555 3.164(6) no
C11 H98 4_455 3.257(6) no
C11 H117 4_455 3.003(6) no
C11 H120 4_455 3.114(6) no
C12 H34 4_555 3.456(5) no
C12 H36 4_555 3.451(5) no
C12 H39 4_555 3.533(5) no
C12 H98 4_455 3.359(5) no
C12 H104 4_455 3.536(5) no
C12 H105 4_455 3.431(5) no
C12 H117 4_455 3.458(5) no
C13 H73 3_645 3.008(5) no
C13 H85 4_454 3.438(5) no
C14 H85 4_454 2.835(4) no
C15 H85 4_454 3.103(5) no
C15 H86 4_454 3.576(5) no
C16 H85 4_454 3.161(5) no
C16 H86 4_454 3.259(5) no
C17 H85 4_454 3.000(4) no
C18 H85 4_454 2.760(4) no
C19 H85 4_454 2.695(4) no
C22 H106 4_454 3.371(6) no
C26 H99 1_455 3.454(4) no
C27 H99 1_455 3.552(4) no
C28 H98 1_455 3.347(4) no
C28 H99 1_455 3.556(4) no
C29 H98 1_455 3.327(4) no
C29 H99 1_455 3.507(5) no
C30 H58 2_665 3.470(4) no
C30 H99 1_455 3.336(4) no
C31 H99 1_455 3.331(4) no
C33 H53 2_665 3.081(6) no
C33 H65 2_665 3.341(6) no
C33 H113 4_454 3.204(6) no
C34 C108 4_454 3.490(8) yes
C34 H122 4_454 3.171(6) no
C34 H123 4_454 3.129(6) no
C35 H70 2_665 3.071(6) no
C35 H78 2_665 3.213(5) no
C35 H98 1_455 3.374(6) no
C36 H58 2_665 3.367(5) no
C37 H48 2_666 3.248(5) no
C38 H2 2_666 2.942(5) no
C38 H48 2_666 3.250(6) no
C39 C74 2_766 3.562(7) yes
C39 H2 2_666 3.075(6) no
C39 H48 2_666 3.157(6) no
C39 H83 2_766 3.463(6) no
C40 H48 2_666 3.064(6) no
C40 H49 2_666 3.423(6) no
C40 H83 2_766 3.257(6) no
C41 H48 2_666 3.041(5) no
C42 H48 2_666 3.138(5) no
C43 C83 2_666 3.569(7) yes
C43 H90 2_666 3.545(5) no
C43 H91 2_666 3.233(5) no
C44 H47 2_666 3.268(6) no
C44 H90 2_666 3.550(5) no
C45 H47 2_666 3.378(6) no
C46 H81 1_455 3.046(5) no
C47 H71 1_455 3.180(5) no
C47 H75 1_455 3.538(6) no
C47 H81 1_455 3.254(5) no
C47 H96 1_455 3.473(5) no
C48 H75 1_455 3.336(5) no
C48 H91 2_666 3.380(5) no
C49 H32 2_665 3.351(5) no
C49 H33 2_665 3.549(5) no
C49 H114 3_655 3.179(5) no
C50 H33 2_665 3.468(5) no
C51 H32 2_665 3.488(4) no
C51 H33 2_665 3.370(5) no
C51 H37 2_665 3.523(5) no
C52 H37 2_665 3.237(5) no
C53 H30 2_665 3.527(5) no
C57 C94 2_765 3.469(7) yes
C57 H30 2_665 3.569(5) no
C57 H40 2_665 3.377(6) no
C57 H76 2_765 3.405(5) no
C57 H100 2_765 2.904(6) no
C57 H101 2_765 3.272(6) no
C58 H80 2_765 3.466(5) no
C59 H40 2_665 3.291(6) no
C59 H76 2_765 3.234(5) no
C60 H32 2_665 3.362(5) no
C60 H83 2_766 3.473(5) no
C60 H84 2_766 3.570(5) no
C62 H83 2_766 2.854(4) no
C63 C74 2_766 3.591(7) yes
C63 H83 2_766 2.801(5) no
C63 H84 2_766 3.521(4) no
C64 C74 2_766 3.560(7) yes
C64 H37 2_665 3.509(5) no
C64 H38 2_665 3.555(5) no
C64 H83 2_766 3.044(5) no
C64 H84 2_766 3.303(4) no
C65 H83 2_766 3.326(4) no
C65 H92 2_766 3.491(5) no
C66 H50 1_655 3.534(4) no
C66 H83 2_766 3.301(4) no
C66 H92 2_766 2.961(5) no
C67 H83 2_766 3.083(4) no
C69 H11 3_655 3.584(5) no
C69 H12 3_655 3.280(5) no
C69 H92 2_766 3.578(6) no
C69 H119 3_755 3.356(5) no
C70 H51 1_655 3.469(5) no
C70 H57 2_765 3.543(5) no
C70 H63 2_765 3.566(5) no
C70 H91 2_766 3.598(5) no
C70 H92 2_766 3.387(5) no
C70 H115 3_755 3.340(5) no
C70 H119 3_755 3.428(5) no
C71 H60 2_765 3.445(5) no
C71 H101 2_765 3.545(6) no
C71 H104 2_765 3.434(5) no
C72 H44 2_766 3.472(5) no
C72 H49 1_655 3.342(4) no
C72 H50 1_655 3.585(4) no
C73 H74 2_766 3.494(5) no
C74 H43 2_766 3.413(5) no
C74 H44 2_766 3.542(5) no
C74 H74 2_766 3.021(5) no
C75 H43 2_766 3.577(6) no
C75 H74 2_766 2.917(6) no
C76 H12 4_555 3.494(5) no
C76 H18 4_555 3.100(5) no
C76 H74 2_766 3.276(5) no
C77 H18 4_555 3.419(5) no
C82 H118 4_455 3.567(6) no
C83 H75 2_766 3.570(6) no
C83 H118 4_455 3.474(5) no
C84 H71 2_766 3.266(5) no
C84 H75 2_766 3.436(5) no
C85 H44 2_766 3.437(4) no
C86 H3 1_655 3.514(4) no
C86 H44 2_766 3.292(5) no
C86 H49 1_655 3.219(4) no
C87 H3 1_655 3.093(4) no
C87 H4 1_655 3.593(4) no
C88 H3 1_655 3.268(5) no
C88 H4 1_655 3.092(4) no
C89 H50 1_655 3.533(4) no
C90 H49 1_655 3.302(4) no
C90 H50 1_655 2.882(4) no
C91 H49 1_655 2.984(4) no
C91 H50 1_655 3.376(4) no
C93 H4 1_655 3.299(6) no
C93 H9 4_554 3.205(6) no
C93 H39 1_655 3.287(5) no
C94 H56 2_765 3.211(5) no
C94 H57 2_765 3.297(5) no
C94 H58 2_765 3.275(5) no
C95 H10 4_554 3.033(5) no
C96 H3 1_655 3.405(4) no
C96 H19 4_555 3.240(5) no
C99 H34 4_555 3.414(4) no
C99 H35 4_555 3.040(4) no
C100 H35 4_555 3.197(5) no
C101 H22 4_555 3.386(5) no
C102 H4 1_655 3.375(4) no
C102 H19 4_555 3.443(5) no
C102 H22 4_555 2.987(5) no
C103 H19 4_555 3.564(5) no
C103 H22 4_555 3.558(4) no
C105 H31 4_555 3.327(5) no
C105 H52 3_645 3.528(5) no
C105 H77 3_745 3.270(5) no
C106 H91 4_554 3.462(5) no
C107 H5 1_655 3.087(5) no
C107 H72 3_745 3.262(5) no
C107 H77 3_745 3.389(5) no
C108 H34 4_555 2.860(5) no
C108 H35 4_555 3.217(5) no
C108 H85 4_454 3.528(5) no
H1 H20 4_455 3.42408(5) no
H1 H117 4_455 3.48648(6) no
H2 H42 2_666 2.69620(5) no
H2 H43 2_666 2.945 no
H3 H43 2_666 3.22450(6) no
H3 H95 1_455 3.495 no
H3 H97 1_455 3.55533(7) no
H3 H106 1_455 2.779 no
H4 H9 4_454 3.54268(6) no
H4 H95 1_455 2.620 no
H4 H97 1_455 2.356 no
H4 H99 1_455 3.594 no
H4 H106 1_455 3.134 no
H4 H112 1_455 2.579 no
H4 H120 1_455 3.258 no
H4 H121 1_455 3.218 no
H5 H72 3_645 3.43777(5) no
H5 H112 1_455 3.44365(7) no
H5 H119 1_455 3.256 no
H5 H120 1_455 2.869 no
H5 H121 1_455 2.614 no
H8 H24 4_555 3.555 no
H8 H29 4_555 3.537 no
H8 H117 4_455 3.30587(6) no
H8 H119 4_455 3.50098(6) no
H8 H120 4_455 2.934 no
H9 H24 4_555 3.53131(6) no
H9 H29 4_555 3.183 no
H9 H36 4_555 3.407 no
H9 H97 4_455 2.870 no
H9 H98 4_455 2.640 no
H9 H105 4_455 3.390 no
H9 H117 4_455 3.237 no
H9 H120 4_455 2.755 no
H10 H16 4_455 3.52281(7) no
H10 H39 4_555 3.099 no
H10 H98 4_455 2.852 no
H10 H104 4_455 2.575 no
H10 H105 4_455 2.653 no
H11 H34 4_555 3.081 no
H11 H38 4_555 3.321 no
H11 H73 3_645 2.730 no
H11 H85 4_454 3.11255(6) no
H12 H72 3_645 3.173 no
H12 H73 3_645 2.720 no
H12 H74 3_645 3.368 no
H12 H85 4_454 3.049 no
H13 H86 4_454 3.295 no
H14 H85 4_454 3.25579(5) no
H18 H43 3_645 3.44275(5) no
H18 H85 4_454 2.884 no
H18 H86 4_454 3.46233(7) no
H18 H106 4_454 3.51577(5) no
H19 H106 4_454 2.498 no
H19 H107 4_454 3.378 no
H19 H112 4_454 3.04234(6) no
H21 H113 4_454 3.47673(5) no
H21 H115 4_454 3.01669(5) no
H21 H121 4_454 3.56638(6) no
H22 H112 4_454 2.865 no
H22 H113 4_454 3.442 no
H22 H115 4_454 3.366 no
H22 H121 4_454 3.06723(5) no
H27 H99 1_455 3.117 no
H29 H86 4_454 3.401 no
H29 H98 1_455 3.53083(6) no
H30 H56 2_665 3.56461(5) no
H30 H58 2_665 2.862 no
H31 H52 2_665 3.524 no
H31 H53 2_665 3.228 no
H31 H113 4_454 2.439 no
H31 H115 4_454 3.56982(5) no
H32 H52 2_665 3.412 no
H32 H53 2_665 2.495 no
H32 H65 2_665 2.536 no
H32 H111 4_454 3.540 no
H32 H113 4_454 3.184 no
H32 H123 4_454 3.584 no
H33 H52 2_665 3.275 no
H33 H53 2_665 2.99182(6) no
H33 H65 2_665 3.346 no
H34 H122 4_454 2.464 no
H34 H123 4_454 2.481 no
H35 H111 4_454 3.35496(7) no
H35 H113 4_454 3.415 no
H35 H122 4_454 3.076 no
H35 H123 4_454 2.939 no
H36 H122 4_454 3.50498(5) no
H37 H54 2_665 2.927 no
H37 H56 2_665 3.320 no
H37 H65 2_665 3.14380(6) no
H37 H70 2_665 2.695 no
H37 H78 2_665 3.05959(6) no
H37 H101 1_455 3.534 no
H38 H65 2_665 3.359 no
H38 H70 2_665 2.582 no
H38 H73 2_665 3.43663(6) no
H38 H78 2_665 2.919 no
H38 H123 4_454 3.527 no
H39 H70 2_665 3.54319(5) no
H39 H78 2_665 3.058 no
H39 H98 1_455 2.477 no
H39 H99 1_455 3.40464(7) no
H39 H101 1_455 3.117 no
H39 H104 1_455 3.23651(5) no
H40 H58 2_665 2.519 no
H40 H62 2_665 3.154 no
H40 H63 2_665 2.779 no
H42 H90 2_666 3.25160(6) no
H42 H118 3_655 3.080 no
H43 H83 2_766 3.573 no
H43 H106 2_766 3.313 no
H44 H48 2_666 3.53018(6) no
H44 H49 2_666 3.24504(5) no
H44 H81 2_766 3.112 no
H44 H82 2_766 3.128 no
H44 H83 2_766 3.243 no
H45 H48 2_666 3.554 no
H47 H47 2_666 2.563 no
H47 H48 2_666 2.805 no
H47 H90 2_666 3.340 no
H49 H81 1_455 2.749 no
H50 H71 1_455 2.823 no
H50 H75 1_455 3.338 no
H50 H81 1_455 3.114 no
H50 H96 1_455 2.593 no
H50 H99 1_455 3.490 no
H50 H100 1_455 2.993 no
H51 H63 2_665 3.08191(6) no
H51 H75 1_455 2.917 no
H51 H76 1_455 3.259 no
H51 H91 2_666 3.436 no
H52 H62 2_665 3.46187(6) no
H52 H63 2_665 2.974 no
H52 H113 3_655 3.402 no
H52 H114 3_655 2.926 no
H53 H113 3_655 3.357 no
H53 H114 3_655 3.154 no
H56 H100 2_765 2.873 no
H56 H101 2_765 2.766 no
H56 H102 2_765 3.444 no
H57 H76 2_765 2.638 no
H57 H80 2_765 2.754 no
H57 H100 2_765 2.771 no
H57 H101 2_765 3.276 no
H57 H102 2_765 3.238 no
H58 H100 2_765 2.532 no
H58 H101 2_765 3.204 no
H60 H76 2_765 3.34734(7) no
H60 H79 2_765 3.010 no
H60 H80 2_765 2.966 no
H61 H80 2_765 3.17880(5) no
H63 H76 2_765 2.734 no
H63 H115 4_454 3.580 no
H64 H76 2_765 3.003 no
H64 H115 4_454 3.203 no
H65 H83 2_766 3.53678(5) no
H65 H84 2_766 2.994 no
H66 H83 2_766 3.298 no
H70 H83 2_766 3.56990(7) no
H70 H84 2_766 3.136 no
H71 H92 2_766 2.528 no
H72 H119 3_755 2.443 no
H72 H120 3_755 3.568 no
H72 H121 3_755 3.366 no
H73 H84 2_766 3.508 no
H74 H83 2_766 3.347 no
H74 H84 2_766 3.16683(6) no
H74 H92 2_766 2.970 no
H75 H91 2_766 3.028 no
H75 H92 2_766 2.74056(5) no
H76 H115 3_755 3.381 no
H77 H91 2_766 3.26792(5) no
H77 H92 2_766 3.46410(6) no
H77 H114 3_755 3.25919(6) no
H77 H115 3_755 2.530 no
H77 H119 3_755 2.510 no
H78 H101 2_765 3.13950(6) no
H78 H104 2_765 3.24264(6) no
H79 H104 2_765 2.95785(5) no
H80 H101 2_765 3.226 no
H80 H104 2_765 3.538 no
H81 H92 2_766 3.404 no
H84 H123 4_555 3.424 no
H85 H123 4_555 3.206 no
H90 H118 4_455 3.093 no
H91 H114 4_455 3.049 no
H91 H117 4_455 3.316 no
H91 H118 4_455 2.874 no
H91 H119 4_455 3.488 no
